data_4036628
loop_
_publ_author_name
'Chen, Yung-Lung'
'Hsu, Jhih-Yang'
'Lin, Fang-Yu'
'Lai, Yu-Ying'
'Chou, Hsiao-Chieh'
'Cheng, Yen-Ju'

_publ_section_title
;
 Synthesis and Isomeric Effects of Ladder-Type Alkylated
 Terbenzodithiophene Derivatives.
;
_journal_issue 6
_journal_name_full 'The Journal of organic chemistry'
_journal_page_first 2534
_journal_page_last 2542
_journal_paper_doi 10.1021/acs.joc.6b00101
_journal_volume 81
_journal_year 2016
_chemical_formula_sum 'C93 H135 S6'
_chemical_formula_weight 1445.36
_space_group_crystal_system triclinic
_space_group_IT_number 2
_space_group_name_Hall '-P 1'
_space_group_name_H-M_alt 'P -1'
_atom_sites_solution_hydrogens geom
_audit_creation_method SHELXL-2014/6
_cell_angle_alpha 75.146(2)
_cell_angle_beta 77.385(2)
_cell_angle_gamma 80.428(2)
_cell_formula_units_Z 2
_cell_length_a 12.1896(5)
_cell_length_b 18.8338(7)
_cell_length_c 19.3000(7)
_cell_measurement_reflns_used 9944
_cell_measurement_temperature 100(2)
_cell_measurement_theta_max 26.3579
_cell_measurement_theta_min 2.4073
_cell_volume 4150.7(3)
_computing_cell_refinement 'SAINT V8.34A (Bruker AXS Inc., 2013)'
_computing_data_collection 'APEX2 (Bruker AXS, 2010)'
_computing_data_reduction 'SAINT V8.34A (Bruker AXS Inc., 2013)'
_computing_molecular_graphics 'SHELXTL (Sheldrick, 2008)'
_computing_publication_material SHELXTL
_computing_structure_refinement 'SHELXL-2014/6 (Sheldrick, 2014)'
_diffrn_ambient_temperature 100(2)
_diffrn_detector_area_resol_mean 8.3333
_diffrn_measured_fraction_theta_full 0.998
_diffrn_measured_fraction_theta_max 0.994
_diffrn_measurement_device_type 'Bruker APEX-II CCD'
_diffrn_measurement_method '\f and \w scans'
_diffrn_radiation_type MoK\a
_diffrn_radiation_wavelength 0.71073
_diffrn_reflns_av_R_equivalents 0.0331
_diffrn_reflns_av_unetI/netI 0.0361
_diffrn_reflns_Laue_measured_fraction_full 0.998
_diffrn_reflns_Laue_measured_fraction_max 0.994
_diffrn_reflns_limit_h_max 15
_diffrn_reflns_limit_h_min -15
_diffrn_reflns_limit_k_max 23
_diffrn_reflns_limit_k_min -23
_diffrn_reflns_limit_l_max 21
_diffrn_reflns_limit_l_min -24
_diffrn_reflns_number 61403
_diffrn_reflns_point_group_measured_fraction_full 0.998
_diffrn_reflns_point_group_measured_fraction_max 0.994
_diffrn_reflns_theta_full 25.242
_diffrn_reflns_theta_max 26.394
_diffrn_reflns_theta_min 1.111
_exptl_absorpt_coefficient_mu 0.209
_exptl_absorpt_correction_T_max 0.9485
_exptl_absorpt_correction_T_min 0.8928
_exptl_absorpt_correction_type multi-scan
_exptl_absorpt_process_details 'SADABS V2014/4 (Bruker AXS Inc.)'
_exptl_crystal_colour 'pale yellow'
_exptl_crystal_density_diffrn 1.156
_exptl_crystal_density_meas ?
_exptl_crystal_density_method 'not measured'
_exptl_crystal_description blade
_exptl_crystal_F_000 1578
_exptl_crystal_size_max 0.30
_exptl_crystal_size_mid 0.12
_exptl_crystal_size_min 0.02
_refine_diff_density_max 0.392
_refine_diff_density_min -0.343
_refine_diff_density_rms 0.090
_refine_ls_extinction_method none
_refine_ls_goodness_of_fit_ref 1.029
_refine_ls_hydrogen_treatment constr
_refine_ls_matrix_type full
_refine_ls_number_parameters 898
_refine_ls_number_reflns 16914
_refine_ls_number_restraints 0
_refine_ls_restrained_S_all 1.029
_refine_ls_R_factor_all 0.0615
_refine_ls_R_factor_gt 0.0387
_refine_ls_shift/su_max 0.002
_refine_ls_shift/su_mean 0.000
_refine_ls_structure_factor_coef Fsqd
_refine_ls_weighting_details 'w=1/[\s^2^(Fo^2^)+(0.0703P)^2^+0.3496P] where P=(Fo^2^+2Fc^2^)/3'
_refine_ls_weighting_scheme calc
_refine_ls_wR_factor_gt 0.1092
_refine_ls_wR_factor_ref 0.1300
_reflns_Friedel_coverage 0.000
_reflns_number_gt 11985
_reflns_number_total 16914
_reflns_threshold_expression 'I > 2\s(I)'
_cod_data_source_file jo6b00101_si_004.cif
_cod_data_source_block 150325lt_0m_a
_cod_depositor_comments
;
The following automatic conversions were performed:

data item '_exptl_crystal_density_meas' value 'not measured' was
changed to '?' -- the value is perceived as not measured.

Automatic conversion script
Id: cif_fix_values 6909 2019-04-08 15:41:33Z antanas 
;
_cod_database_code 4036628
_shelx_space_group_comment
;
The symmetry employed for this shelxl refinement is uniquely defined
by the following loop, which should always be used as a source of
symmetry information in preference to the above space-group names.
They are only intended as comments.
;
_shelxl_version_number 2014/6

loop_
_space_group_symop_operation_xyz
'x, y, z'
'-x, -y, -z'

loop_
_atom_site_label
_atom_site_type_symbol
_atom_site_fract_x
_atom_site_fract_y
_atom_site_fract_z
_atom_site_U_iso_or_equiv
_atom_site_adp_type
_atom_site_occupancy
_atom_site_site_symmetry_order
_atom_site_calc_flag
_atom_site_refinement_flags_posn
_atom_site_refinement_flags_adp
C1 C 0.90754(14) 0.70163(8) 0.27673(8) 0.0241(4) Uani 1 1 d . .
H1 H 0.9192 0.7443 0.2383 0.029 Uiso 1 1 calc R U
C2 C 0.90026(12) 0.70155(8) 0.34758(8) 0.0200(3) Uani 1 1 d . .
H2 H 0.9057 0.7441 0.3640 0.024 Uiso 1 1 calc R U
C3 C 0.88335(11) 0.63043(8) 0.39563(8) 0.0151(3) Uani 1 1 d . .
C4 C 0.87500(11) 0.60884(8) 0.47273(7) 0.0128(3) Uani 1 1 d . .
C5 C 0.86048(11) 0.53583(8) 0.50910(7) 0.0129(3) Uani 1 1 d . .
C6 C 0.85440(11) 0.48286(8) 0.46821(7) 0.0125(3) Uani 1 1 d . .
C7 C 0.84265(11) 0.40358(8) 0.49249(7) 0.0121(3) Uani 1 1 d . .
C8 C 0.83204(11) 0.35594(8) 0.56157(7) 0.0131(3) Uani 1 1 d . .
H8 H 0.8308 0.3742 0.6033 0.016 Uiso 1 1 calc R U
C9 C 0.82329(11) 0.28160(8) 0.56905(7) 0.0131(3) Uani 1 1 d . .
C10 C 0.80527(11) 0.14737(8) 0.61019(7) 0.0128(3) Uani 1 1 d . .
C11 C 0.79248(11) 0.07421(8) 0.64675(7) 0.0138(3) Uani 1 1 d . .
C12 C 0.76644(13) -0.04954(8) 0.72611(8) 0.0226(4) Uani 1 1 d . .
H12 H 0.7569 -0.0924 0.7646 0.027 Uiso 1 1 calc R U
C13 C 0.77035(12) -0.04913(8) 0.65542(8) 0.0184(3) Uani 1 1 d . .
H13 H 0.7638 -0.0915 0.6392 0.022 Uiso 1 1 calc R U
C14 C 0.78543(11) 0.02242(8) 0.60730(8) 0.0146(3) Uani 1 1 d . .
C15 C 0.79090(11) 0.04415(8) 0.53029(7) 0.0131(3) Uani 1 1 d . .
C16 C 0.80388(11) 0.11742(8) 0.49388(7) 0.0124(3) Uani 1 1 d . .
C17 C 0.81233(11) 0.17013(8) 0.53434(7) 0.0126(3) Uani 1 1 d . .
C18 C 0.82442(11) 0.24957(8) 0.50941(7) 0.0122(3) Uani 1 1 d . .
C19 C 0.83529(11) 0.29710(8) 0.44026(7) 0.0134(3) Uani 1 1 d . .
H19 H 0.8364 0.2788 0.3985 0.016 Uiso 1 1 calc R U
C20 C 0.84441(11) 0.37138(8) 0.43293(7) 0.0131(3) Uani 1 1 d . .
C21 C 0.86414(11) 0.50556(8) 0.39202(7) 0.0135(3) Uani 1 1 d . .
C22 C 0.87777(11) 0.57868(8) 0.35582(8) 0.0146(3) Uani 1 1 d . .
C23 C 0.88214(11) 0.66732(8) 0.51250(8) 0.0143(3) Uani 1 1 d . .
H23A H 0.9315 0.7037 0.4796 0.017 Uiso 1 1 calc R U
H23B H 0.9183 0.6434 0.5553 0.017 Uiso 1 1 calc R U
C24 C 0.76711(12) 0.70874(8) 0.53864(8) 0.0168(3) Uani 1 1 d . .
H24A H 0.7393 0.7427 0.4960 0.020 Uiso 1 1 calc R U
H24B H 0.7119 0.6726 0.5617 0.020 Uiso 1 1 calc R U
C25 C 0.77411(12) 0.75335(8) 0.59346(8) 0.0163(3) Uani 1 1 d . .
H25A H 0.8391 0.7826 0.5740 0.020 Uiso 1 1 calc R U
H25B H 0.7045 0.7885 0.5990 0.020 Uiso 1 1 calc R U
C26 C 0.78781(14) 0.70476(8) 0.66801(8) 0.0220(4) Uani 1 1 d . .
H26A H 0.8616 0.6735 0.6630 0.026 Uiso 1 1 calc R U
H26B H 0.7278 0.6714 0.6845 0.026 Uiso 1 1 calc R U
C27 C 0.78206(13) 0.74727(8) 0.72660(8) 0.0190(3) Uani 1 1 d . .
H27A H 0.8371 0.7840 0.7084 0.023 Uiso 1 1 calc R U
H27B H 0.7055 0.7746 0.7355 0.023 Uiso 1 1 calc R U
C28 C 0.80738(14) 0.69717(8) 0.79842(8) 0.0238(4) Uani 1 1 d . .
H28A H 0.8833 0.6691 0.7891 0.029 Uiso 1 1 calc R U
H28B H 0.7515 0.6610 0.8168 0.029 Uiso 1 1 calc R U
C29 C 0.80432(13) 0.73843(8) 0.85754(8) 0.0216(4) Uani 1 1 d . .
H29A H 0.8577 0.7762 0.8384 0.026 Uiso 1 1 calc R U
H29B H 0.7274 0.7646 0.8686 0.026 Uiso 1 1 calc R U
C30 C 0.83493(14) 0.68843(9) 0.92811(8) 0.0244(4) Uani 1 1 d . .
H30A H 0.7792 0.6523 0.9487 0.029 Uiso 1 1 calc R U
H30B H 0.9103 0.6604 0.9168 0.029 Uiso 1 1 calc R U
C31 C 0.83727(14) 0.73067(9) 0.98524(8) 0.0260(4) Uani 1 1 d . .
H31A H 0.7623 0.7594 0.9957 0.031 Uiso 1 1 calc R U
H31B H 0.8938 0.7663 0.9648 0.031 Uiso 1 1 calc R U
C32 C 0.86584(15) 0.68142(10) 1.05674(9) 0.0355(4) Uani 1 1 d . .
H32A H 0.8091 0.6469 1.0782 0.053 Uiso 1 1 calc R U
H32B H 0.8660 0.7122 1.0907 0.053 Uiso 1 1 calc R U
H32C H 0.9408 0.6536 1.0472 0.053 Uiso 1 1 calc R U
C33 C 0.85455(11) 0.50965(8) 0.59066(7) 0.0143(3) Uani 1 1 d . .
H33A H 0.8843 0.5465 0.6080 0.017 Uiso 1 1 calc R U
H33B H 0.9048 0.4626 0.6004 0.017 Uiso 1 1 calc R U
C34 C 0.73560(12) 0.49748(8) 0.63513(8) 0.0171(3) Uani 1 1 d . .
H34A H 0.6973 0.4714 0.6104 0.020 Uiso 1 1 calc R U
H34B H 0.6908 0.5461 0.6369 0.020 Uiso 1 1 calc R U
C35 C 0.73871(13) 0.45218(8) 0.71333(8) 0.0199(3) Uani 1 1 d . .
H35A H 0.6614 0.4397 0.7367 0.024 Uiso 1 1 calc R U
H35B H 0.7879 0.4051 0.7108 0.024 Uiso 1 1 calc R U
C36 C 0.78088(14) 0.49005(8) 0.76188(8) 0.0234(4) Uani 1 1 d . .
H36A H 0.8594 0.5010 0.7401 0.028 Uiso 1 1 calc R U
H36B H 0.7329 0.5376 0.7643 0.028 Uiso 1 1 calc R U
C37 C 0.77811(13) 0.44205(8) 0.83854(8) 0.0228(4) Uani 1 1 d . .
H37A H 0.8255 0.3945 0.8353 0.027 Uiso 1 1 calc R U
H37B H 0.6994 0.4310 0.8594 0.027 Uiso 1 1 calc R U
C38 C 0.81907(14) 0.47572(9) 0.89083(8) 0.0270(4) Uani 1 1 d . .
H38A H 0.9006 0.4812 0.8736 0.032 Uiso 1 1 calc R U
H38B H 0.7777 0.5257 0.8905 0.032 Uiso 1 1 calc R U
C39 C 0.80165(14) 0.42893(9) 0.96831(8) 0.0231(4) Uani 1 1 d . .
H39A H 0.8395 0.3783 0.9676 0.028 Uiso 1 1 calc R U
H39B H 0.7196 0.4255 0.9856 0.028 Uiso 1 1 calc R U
C40 C 0.84587(13) 0.45744(9) 1.02299(8) 0.0233(4) Uani 1 1 d . .
H40A H 0.9291 0.4565 1.0087 0.028 Uiso 1 1 calc R U
H40B H 0.8130 0.5095 1.0214 0.028 Uiso 1 1 calc R U
C41 C 0.81717(16) 0.41223(10) 1.09989(8) 0.0338(4) Uani 1 1 d . .
H41A H 0.8479 0.3600 1.1007 0.041 Uiso 1 1 calc R U
H41B H 0.7338 0.4143 1.1141 0.041 Uiso 1 1 calc R U
C42 C 0.86224(15) 0.43720(10) 1.15651(9) 0.0391(5) Uani 1 1 d . .
H42A H 0.9450 0.4340 1.1439 0.059 Uiso 1 1 calc R U
H42B H 0.8399 0.4052 1.2048 0.059 Uiso 1 1 calc R U
H42C H 0.8308 0.4885 1.1572 0.059 Uiso 1 1 calc R U
C43 C 0.78341(11) -0.01459(8) 0.49115(8) 0.0148(3) Uani 1 1 d . .
H43A H 0.7497 0.0093 0.4474 0.018 Uiso 1 1 calc R U
H43B H 0.7321 -0.0499 0.5237 0.018 Uiso 1 1 calc R U
C44 C 0.89821(11) -0.05772(8) 0.46765(8) 0.0159(3) Uani 1 1 d . .
H44A H 0.9547 -0.0224 0.4448 0.019 Uiso 1 1 calc R U
H44B H 0.9237 -0.0910 0.5114 0.019 Uiso 1 1 calc R U
C45 C 0.89307(12) -0.10369(8) 0.41370(8) 0.0167(3) Uani 1 1 d . .
H45A H 0.9612 -0.1404 0.4111 0.020 Uiso 1 1 calc R U
H45B H 0.8260 -0.1311 0.4320 0.020 Uiso 1 1 calc R U
C46 C 0.88639(13) -0.05672(8) 0.33723(8) 0.0203(3) Uani 1 1 d . .
H46A H 0.9488 -0.0252 0.3215 0.024 Uiso 1 1 calc R U
H46B H 0.8142 -0.0236 0.3393 0.024 Uiso 1 1 calc R U
C47 C 0.89358(12) -0.10112(8) 0.28005(8) 0.0179(3) Uani 1 1 d . .
H47A H 0.9677 -0.1321 0.2757 0.021 Uiso 1 1 calc R U
H47B H 0.8338 -0.1347 0.2969 0.021 Uiso 1 1 calc R U
C48 C 0.88014(13) -0.05282(8) 0.20507(8) 0.0201(3) Uani 1 1 d . .
H48A H 0.9440 -0.0225 0.1864 0.024 Uiso 1 1 calc R U
H48B H 0.8094 -0.0186 0.2103 0.024 Uiso 1 1 calc R U
C49 C 0.87657(13) -0.09652(8) 0.14909(8) 0.0190(3) Uani 1 1 d . .
H49A H 0.9492 -0.1285 0.1416 0.023 Uiso 1 1 calc R U
H49B H 0.8157 -0.1291 0.1690 0.023 Uiso 1 1 calc R U
C50 C 0.85617(13) -0.04805(8) 0.07554(8) 0.0206(3) Uani 1 1 d . .
H50A H 0.9196 -0.0177 0.0541 0.025 Uiso 1 1 calc R U
H50B H 0.7859 -0.0139 0.0833 0.025 Uiso 1 1 calc R U
C51 C 0.84563(13) -0.09227(9) 0.02163(8) 0.0239(4) Uani 1 1 d . .
H51A H 0.7823 -0.1226 0.0432 0.029 Uiso 1 1 calc R U
H51B H 0.9159 -0.1265 0.0141 0.029 Uiso 1 1 calc R U
C52 C 0.82530(14) -0.04430(10) -0.05235(9) 0.0330(4) Uani 1 1 d . .
H52A H 0.7558 -0.0102 -0.0455 0.050 Uiso 1 1 calc R U
H52B H 0.8175 -0.0760 -0.0837 0.050 Uiso 1 1 calc R U
H52C H 0.8895 -0.0159 -0.0753 0.050 Uiso 1 1 calc R U
C53 C 0.80573(11) 0.14386(8) 0.41268(7) 0.0141(3) Uani 1 1 d . .
H53A H 0.7570 0.1917 0.4038 0.017 Uiso 1 1 calc R U
H53B H 0.7722 0.1079 0.3965 0.017 Uiso 1 1 calc R U
C54 C 0.92349(12) 0.15401(8) 0.36561(7) 0.0169(3) Uani 1 1 d . .
H54A H 0.9642 0.1815 0.3874 0.020 Uiso 1 1 calc R U
H54B H 0.9674 0.1049 0.3651 0.020 Uiso 1 1 calc R U
C55 C 0.91609(13) 0.19616(8) 0.28707(8) 0.0197(3) Uani 1 1 d . .
H55A H 0.8577 0.2393 0.2886 0.024 Uiso 1 1 calc R U
H55B H 0.9895 0.2152 0.2636 0.024 Uiso 1 1 calc R U
C56 C 0.88761(13) 0.15041(8) 0.23978(8) 0.0219(4) Uani 1 1 d . .
H56A H 0.9498 0.1102 0.2334 0.026 Uiso 1 1 calc R U
H56B H 0.8178 0.1274 0.2649 0.026 Uiso 1 1 calc R U
C57 C 0.87029(13) 0.19755(8) 0.16505(8) 0.0209(3) Uani 1 1 d . .
H57A H 0.8019 0.2335 0.1717 0.025 Uiso 1 1 calc R U
H57B H 0.9357 0.2260 0.1435 0.025 Uiso 1 1 calc R U
C58 C 0.85703(13) 0.15423(8) 0.11132(8) 0.0223(4) Uani 1 1 d . .
H58A H 0.7926 0.1248 0.1328 0.027 Uiso 1 1 calc R U
H58B H 0.9263 0.1194 0.1029 0.027 Uiso 1 1 calc R U
C59 C 0.83667(13) 0.20450(8) 0.03819(8) 0.0229(4) Uani 1 1 d . .
H59A H 0.7681 0.2398 0.0471 0.028 Uiso 1 1 calc R U
H59B H 0.9015 0.2336 0.0170 0.028 Uiso 1 1 calc R U
C60 C 0.82167(13) 0.16373(9) -0.01747(8) 0.0235(4) Uani 1 1 d . .
H60A H 0.8895 0.1279 -0.0261 0.028 Uiso 1 1 calc R U
H60B H 0.7557 0.1355 0.0029 0.028 Uiso 1 1 calc R U
C61 C 0.80396(15) 0.21565(10) -0.08979(8) 0.0329(4) Uani 1 1 d . .
H61A H 0.8704 0.2434 -0.1103 0.040 Uiso 1 1 calc R U
H61B H 0.7367 0.2519 -0.0809 0.040 Uiso 1 1 calc R U
C62 C 0.78735(16) 0.17568(12) -0.14558(9) 0.0452(5) Uani 1 1 d . .
H62A H 0.8563 0.1429 -0.1580 0.068 Uiso 1 1 calc R U
H62B H 0.7714 0.2121 -0.1896 0.068 Uiso 1 1 calc R U
H62C H 0.7237 0.1464 -0.1249 0.068 Uiso 1 1 calc R U
C63 C 0.49187(11) -0.04547(8) 0.56767(7) 0.0127(3) Uani 1 1 d . .
C64 C 0.50137(11) 0.02872(8) 0.56066(7) 0.0128(3) Uani 1 1 d . .
H64 H 0.5022 0.0465 0.6024 0.015 Uiso 1 1 calc R U
C65 C 0.50965(11) 0.07696(8) 0.49185(7) 0.0118(3) Uani 1 1 d . .
C66 C 0.52093(11) 0.15638(8) 0.46753(7) 0.0122(3) Uani 1 1 d . .
C67 C 0.52676(11) 0.17985(8) 0.39175(7) 0.0129(3) Uani 1 1 d . .
C68 C 0.54011(12) 0.25280(8) 0.35568(8) 0.0145(3) Uani 1 1 d . .
C69 C 0.56693(13) 0.37659(8) 0.27691(8) 0.0230(4) Uani 1 1 d . .
H69 H 0.5768 0.4195 0.2386 0.028 Uiso 1 1 calc R U
C70 C 0.56367(12) 0.37579(8) 0.34746(8) 0.0188(3) Uani 1 1 d . .
H70 H 0.5707 0.4180 0.3638 0.023 Uiso 1 1 calc R U
C71 C 0.54841(11) 0.30413(8) 0.39538(8) 0.0146(3) Uani 1 1 d . .
C72 C 0.54283(11) 0.28192(8) 0.47240(8) 0.0130(3) Uani 1 1 d . .
C73 C 0.52949(11) 0.20873(8) 0.50835(7) 0.0132(3) Uani 1 1 d . .
C74 C 0.54940(11) 0.34067(8) 0.51190(8) 0.0151(3) Uani 1 1 d . .
H74A H 0.6004 0.3763 0.4796 0.018 Uiso 1 1 calc R U
H74B H 0.5828 0.3169 0.5558 0.018 Uiso 1 1 calc R U
C75 C 0.43367(12) 0.38301(8) 0.53504(8) 0.0164(3) Uani 1 1 d . .
H75A H 0.4092 0.4169 0.4913 0.020 Uiso 1 1 calc R U
H75B H 0.3774 0.3473 0.5564 0.020 Uiso 1 1 calc R U
C76 C 0.43553(12) 0.42786(8) 0.59058(8) 0.0171(3) Uani 1 1 d . .
H76A H 0.5019 0.4560 0.5737 0.021 Uiso 1 1 calc R U
H76B H 0.3666 0.4640 0.5931 0.021 Uiso 1 1 calc R U
C77 C 0.44109(13) 0.37980(8) 0.66646(8) 0.0217(4) Uani 1 1 d . .
H77A H 0.5146 0.3481 0.6648 0.026 Uiso 1 1 calc R U
H77B H 0.3806 0.3469 0.6804 0.026 Uiso 1 1 calc R U
C78 C 0.42826(13) 0.42304(8) 0.72541(8) 0.0189(3) Uani 1 1 d . .
H78A H 0.4846 0.4590 0.7098 0.023 Uiso 1 1 calc R U
H78B H 0.3520 0.4514 0.7304 0.023 Uiso 1 1 calc R U
C79 C 0.44414(13) 0.37368(8) 0.79956(8) 0.0220(4) Uani 1 1 d . .
H79A H 0.5186 0.3432 0.7939 0.026 Uiso 1 1 calc R U
H79B H 0.3850 0.3396 0.8164 0.026 Uiso 1 1 calc R U
C80 C 0.43806(13) 0.41666(8) 0.85790(8) 0.0215(4) Uani 1 1 d . .
H80A H 0.4931 0.4534 0.8395 0.026 Uiso 1 1 calc R U
H80B H 0.3615 0.4441 0.8663 0.026 Uiso 1 1 calc R U
C81 C 0.46282(13) 0.36768(8) 0.93047(8) 0.0226(4) Uani 1 1 d . .
H81A H 0.4057 0.3324 0.9501 0.027 Uiso 1 1 calc R U
H81B H 0.5379 0.3386 0.9217 0.027 Uiso 1 1 calc R U
C82 C 0.46176(14) 0.41108(9) 0.98730(8) 0.0267(4) Uani 1 1 d . .
H82A H 0.3860 0.4392 0.9968 0.032 Uiso 1 1 calc R U
H82B H 0.5175 0.4472 0.9671 0.032 Uiso 1 1 calc R U
C83 C 0.48914(15) 0.36280(10) 1.05940(9) 0.0348(4) Uani 1 1 d . .
H83A H 0.4323 0.3283 1.0809 0.052 Uiso 1 1 calc R U
H83B H 0.4884 0.3942 1.0929 0.052 Uiso 1 1 calc R U
H83C H 0.5642 0.3349 1.0506 0.052 Uiso 1 1 calc R U
C84 C 0.52635(11) 0.18192(8) 0.58955(7) 0.0141(3) Uani 1 1 d . .
H84A H 0.5564 0.2188 0.6067 0.017 Uiso 1 1 calc R U
H84B H 0.5775 0.1351 0.5984 0.017 Uiso 1 1 calc R U
C85 C 0.40840(12) 0.16867(8) 0.63550(7) 0.0162(3) Uani 1 1 d . .
H85A H 0.3623 0.2169 0.6373 0.019 Uiso 1 1 calc R U
H85B H 0.3702 0.1413 0.6120 0.019 Uiso 1 1 calc R U
C86 C 0.41568(12) 0.12459(8) 0.71342(8) 0.0183(3) Uani 1 1 d . .
H86A H 0.3436 0.1034 0.7355 0.022 Uiso 1 1 calc R U
H86B H 0.4766 0.0829 0.7110 0.022 Uiso 1 1 calc R U
C87 C 0.43871(13) 0.16943(8) 0.76329(8) 0.0214(3) Uani 1 1 d . .
H87A H 0.5073 0.1943 0.7398 0.026 Uiso 1 1 calc R U
H87B H 0.3743 0.2081 0.7702 0.026 Uiso 1 1 calc R U
C88 C 0.45561(13) 0.12065(8) 0.83754(8) 0.0205(3) Uani 1 1 d . .
H88A H 0.3919 0.0903 0.8572 0.025 Uiso 1 1 calc R U
H88B H 0.5260 0.0864 0.8307 0.025 Uiso 1 1 calc R U
C89 C 0.46296(13) 0.16309(8) 0.89356(8) 0.0214(3) Uani 1 1 d . .
H89A H 0.3913 0.1957 0.9026 0.026 Uiso 1 1 calc R U
H89B H 0.5249 0.1948 0.8737 0.026 Uiso 1 1 calc R U
C90 C 0.48456(13) 0.11120(9) 0.96576(8) 0.0230(4) Uani 1 1 d . .
H90A H 0.4229 0.0792 0.9847 0.028 Uiso 1 1 calc R U
H90B H 0.5562 0.0787 0.9561 0.028 Uiso 1 1 calc R U
C91 C 0.49220(13) 0.14990(9) 1.02457(8) 0.0253(4) Uani 1 1 d . .
H91A H 0.5537 0.1821 1.0059 0.030 Uiso 1 1 calc R U
H91B H 0.4203 0.1818 1.0351 0.030 Uiso 1 1 calc R U
C92 C 0.51479(15) 0.09612(10) 1.09473(9) 0.0350(4) Uani 1 1 d . .
H92A H 0.5852 0.0631 1.0836 0.042 Uiso 1 1 calc R U
H92B H 0.4520 0.0650 1.1140 0.042 Uiso 1 1 calc R U
C93 C 0.52662(17) 0.13350(12) 1.15359(10) 0.0520(6) Uani 1 1 d . .
H93A H 0.5895 0.1638 1.1354 0.078 Uiso 1 1 calc R U
H93B H 0.5417 0.0957 1.1970 0.078 Uiso 1 1 calc R U
H93C H 0.4563 0.1650 1.1662 0.078 Uiso 1 1 calc R U
S1 S 0.89358(3) 0.61679(2) 0.26273(2) 0.02028(10) Uani 1 1 d . .
S2 S 0.86015(3) 0.43543(2) 0.34903(2) 0.01497(10) Uani 1 1 d . .
S3 S 0.80947(3) 0.21786(2) 0.65283(2) 0.01451(10) Uani 1 1 d . .
S4 S 0.78050(3) 0.03577(2) 0.73958(2) 0.01960(10) Uani 1 1 d . .
S5 S 0.48020(3) -0.11012(2) 0.65112(2) 0.01461(10) Uani 1 1 d . .
S6 S 0.55133(3) 0.29186(2) 0.26296(2) 0.01994(10) Uani 1 1 d . .

loop_
_atom_site_aniso_label
_atom_site_aniso_U_11
_atom_site_aniso_U_22
_atom_site_aniso_U_33
_atom_site_aniso_U_23
_atom_site_aniso_U_13
_atom_site_aniso_U_12
C1 0.0374(10) 0.0134(8) 0.0201(9) 0.0001(7) -0.0050(7) -0.0054(7)
C2 0.0262(9) 0.0139(8) 0.0193(8) -0.0020(7) -0.0042(7) -0.0031(6)
C3 0.0118(7) 0.0151(8) 0.0186(8) -0.0051(6) -0.0028(6) 0.0000(6)
C4 0.0103(7) 0.0147(8) 0.0137(8) -0.0047(6) -0.0017(6) -0.0006(6)
C5 0.0097(7) 0.0172(8) 0.0127(7) -0.0058(6) -0.0028(6) 0.0002(6)
C6 0.0098(7) 0.0138(7) 0.0138(8) -0.0032(6) -0.0023(6) -0.0014(6)
C7 0.0100(7) 0.0155(8) 0.0117(7) -0.0051(6) -0.0020(6) -0.0009(6)
C8 0.0131(7) 0.0160(8) 0.0121(8) -0.0059(6) -0.0029(6) -0.0016(6)
C9 0.0126(7) 0.0168(8) 0.0097(7) -0.0025(6) -0.0023(6) -0.0019(6)
C10 0.0130(7) 0.0138(7) 0.0127(7) -0.0035(6) -0.0031(6) -0.0024(6)
C11 0.0134(7) 0.0173(8) 0.0103(7) -0.0024(6) -0.0016(6) -0.0025(6)
C12 0.0306(9) 0.0154(8) 0.0195(9) 0.0004(7) -0.0034(7) -0.0049(7)
C13 0.0201(8) 0.0148(8) 0.0200(8) -0.0036(7) -0.0032(7) -0.0030(6)
C14 0.0122(7) 0.0134(8) 0.0177(8) -0.0033(6) -0.0026(6) -0.0014(6)
C15 0.0115(7) 0.0147(8) 0.0138(8) -0.0058(6) -0.0019(6) -0.0004(6)
C16 0.0086(7) 0.0166(8) 0.0125(8) -0.0053(6) -0.0011(6) -0.0004(6)
C17 0.0101(7) 0.0150(8) 0.0127(7) -0.0033(6) -0.0019(6) -0.0016(6)
C18 0.0105(7) 0.0136(7) 0.0133(8) -0.0045(6) -0.0016(6) -0.0021(6)
C19 0.0148(7) 0.0165(8) 0.0108(7) -0.0063(6) -0.0019(6) -0.0024(6)
C20 0.0143(7) 0.0147(8) 0.0105(7) -0.0026(6) -0.0027(6) -0.0023(6)
C21 0.0121(7) 0.0165(8) 0.0136(8) -0.0059(6) -0.0030(6) -0.0017(6)
C22 0.0144(7) 0.0156(8) 0.0130(8) -0.0020(6) -0.0019(6) -0.0018(6)
C23 0.0149(8) 0.0137(8) 0.0153(8) -0.0045(6) -0.0023(6) -0.0027(6)
C24 0.0148(8) 0.0181(8) 0.0195(8) -0.0079(7) -0.0044(6) 0.0001(6)
C25 0.0167(8) 0.0151(8) 0.0184(8) -0.0074(6) -0.0038(6) 0.0009(6)
C26 0.0315(9) 0.0177(8) 0.0182(8) -0.0076(7) -0.0026(7) -0.0034(7)
C27 0.0236(8) 0.0187(8) 0.0154(8) -0.0058(7) -0.0021(7) -0.0034(6)
C28 0.0343(10) 0.0189(9) 0.0186(9) -0.0055(7) -0.0034(7) -0.0046(7)
C29 0.0278(9) 0.0225(9) 0.0154(8) -0.0062(7) -0.0016(7) -0.0055(7)
C30 0.0294(9) 0.0245(9) 0.0194(9) -0.0066(7) -0.0020(7) -0.0049(7)
C31 0.0275(9) 0.0332(10) 0.0192(9) -0.0091(7) -0.0049(7) -0.0029(7)
C32 0.0388(11) 0.0450(12) 0.0242(10) -0.0079(9) -0.0092(8) -0.0042(9)
C33 0.0169(8) 0.0157(8) 0.0114(7) -0.0043(6) -0.0026(6) -0.0031(6)
C34 0.0162(8) 0.0206(8) 0.0145(8) -0.0056(6) -0.0015(6) -0.0019(6)
C35 0.0217(8) 0.0235(9) 0.0137(8) -0.0031(7) 0.0001(6) -0.0062(7)
C36 0.0337(9) 0.0218(9) 0.0152(8) -0.0051(7) -0.0035(7) -0.0050(7)
C37 0.0312(9) 0.0226(9) 0.0147(8) -0.0030(7) -0.0033(7) -0.0071(7)
C38 0.0422(10) 0.0244(9) 0.0168(9) -0.0028(7) -0.0080(8) -0.0099(8)
C39 0.0310(9) 0.0229(9) 0.0164(8) -0.0033(7) -0.0067(7) -0.0049(7)
C40 0.0298(9) 0.0234(9) 0.0181(9) -0.0049(7) -0.0067(7) -0.0035(7)
C41 0.0517(12) 0.0336(10) 0.0189(9) -0.0032(8) -0.0115(8) -0.0104(9)
C42 0.0505(12) 0.0495(12) 0.0211(10) -0.0104(9) -0.0147(9) -0.0022(9)
C43 0.0143(8) 0.0150(8) 0.0159(8) -0.0041(6) -0.0025(6) -0.0036(6)
C44 0.0161(8) 0.0164(8) 0.0164(8) -0.0058(6) -0.0047(6) 0.0001(6)
C45 0.0178(8) 0.0156(8) 0.0169(8) -0.0058(6) -0.0024(6) -0.0003(6)
C46 0.0271(9) 0.0175(8) 0.0170(8) -0.0055(7) -0.0030(7) -0.0039(7)
C47 0.0217(8) 0.0164(8) 0.0162(8) -0.0056(6) -0.0025(7) -0.0021(6)
C48 0.0250(9) 0.0196(8) 0.0157(8) -0.0041(7) -0.0017(7) -0.0056(7)
C49 0.0230(8) 0.0184(8) 0.0156(8) -0.0052(7) -0.0019(7) -0.0022(6)
C50 0.0236(8) 0.0220(9) 0.0157(8) -0.0032(7) -0.0021(7) -0.0049(7)
C51 0.0237(9) 0.0298(9) 0.0200(9) -0.0088(7) -0.0046(7) -0.0029(7)
C52 0.0341(10) 0.0462(12) 0.0201(9) -0.0069(8) -0.0073(8) -0.0067(8)
C53 0.0168(8) 0.0153(8) 0.0124(8) -0.0046(6) -0.0042(6) -0.0034(6)
C54 0.0171(8) 0.0199(8) 0.0135(8) -0.0049(6) -0.0018(6) -0.0011(6)
C55 0.0230(8) 0.0217(9) 0.0136(8) -0.0031(7) 0.0004(7) -0.0074(7)
C56 0.0288(9) 0.0200(8) 0.0169(8) -0.0046(7) -0.0035(7) -0.0025(7)
C57 0.0263(9) 0.0209(9) 0.0142(8) -0.0031(7) -0.0021(7) -0.0025(7)
C58 0.0286(9) 0.0226(9) 0.0150(8) -0.0028(7) -0.0055(7) -0.0017(7)
C59 0.0301(9) 0.0232(9) 0.0144(8) -0.0026(7) -0.0046(7) -0.0020(7)
C60 0.0241(9) 0.0286(9) 0.0176(8) -0.0049(7) -0.0053(7) -0.0011(7)
C61 0.0371(10) 0.0436(11) 0.0153(9) -0.0015(8) -0.0075(8) -0.0016(8)
C62 0.0398(11) 0.0753(15) 0.0223(10) -0.0130(10) -0.0100(9) -0.0032(10)
C63 0.0128(7) 0.0145(8) 0.0108(7) -0.0024(6) -0.0026(6) -0.0015(6)
C64 0.0122(7) 0.0160(8) 0.0115(7) -0.0059(6) -0.0018(6) -0.0014(6)
C65 0.0085(7) 0.0149(8) 0.0127(7) -0.0049(6) -0.0016(6) -0.0009(6)
C66 0.0099(7) 0.0131(7) 0.0134(8) -0.0026(6) -0.0017(6) -0.0016(6)
C67 0.0122(7) 0.0144(8) 0.0134(8) -0.0051(6) -0.0029(6) -0.0012(6)
C68 0.0140(7) 0.0169(8) 0.0121(8) -0.0027(6) -0.0017(6) -0.0023(6)
C69 0.0331(9) 0.0144(8) 0.0189(9) 0.0001(7) -0.0020(7) -0.0055(7)
C70 0.0221(8) 0.0141(8) 0.0193(8) -0.0022(7) -0.0023(7) -0.0042(6)
C71 0.0121(7) 0.0141(8) 0.0173(8) -0.0035(6) -0.0017(6) -0.0018(6)
C72 0.0096(7) 0.0148(8) 0.0155(8) -0.0058(6) -0.0016(6) -0.0011(6)
C73 0.0113(7) 0.0164(8) 0.0126(8) -0.0058(6) -0.0015(6) -0.0004(6)
C74 0.0149(8) 0.0140(8) 0.0170(8) -0.0043(6) -0.0026(6) -0.0028(6)
C75 0.0165(8) 0.0163(8) 0.0175(8) -0.0056(6) -0.0048(6) 0.0000(6)
C76 0.0197(8) 0.0141(8) 0.0180(8) -0.0058(6) -0.0035(6) -0.0002(6)
C77 0.0297(9) 0.0161(8) 0.0201(9) -0.0065(7) -0.0040(7) -0.0019(7)
C78 0.0239(8) 0.0164(8) 0.0168(8) -0.0053(7) -0.0024(7) -0.0029(6)
C79 0.0303(9) 0.0180(8) 0.0180(8) -0.0045(7) -0.0028(7) -0.0047(7)
C80 0.0264(9) 0.0205(8) 0.0181(8) -0.0069(7) -0.0034(7) -0.0012(7)
C81 0.0275(9) 0.0222(9) 0.0177(8) -0.0037(7) -0.0028(7) -0.0055(7)
C82 0.0308(9) 0.0300(10) 0.0212(9) -0.0093(7) -0.0055(7) -0.0024(7)
C83 0.0396(11) 0.0446(12) 0.0216(10) -0.0047(8) -0.0075(8) -0.0114(9)
C84 0.0165(8) 0.0155(8) 0.0120(8) -0.0042(6) -0.0034(6) -0.0038(6)
C85 0.0162(8) 0.0180(8) 0.0136(8) -0.0042(6) -0.0006(6) -0.0016(6)
C86 0.0197(8) 0.0193(8) 0.0146(8) -0.0036(6) 0.0001(6) -0.0034(6)
C87 0.0291(9) 0.0213(9) 0.0136(8) -0.0044(7) -0.0018(7) -0.0043(7)
C88 0.0244(9) 0.0218(9) 0.0143(8) -0.0040(7) -0.0017(7) -0.0022(7)
C89 0.0248(9) 0.0235(9) 0.0156(8) -0.0043(7) -0.0037(7) -0.0023(7)
C90 0.0262(9) 0.0257(9) 0.0157(8) -0.0030(7) -0.0032(7) -0.0028(7)
C91 0.0251(9) 0.0322(10) 0.0174(9) -0.0057(7) -0.0056(7) 0.0019(7)
C92 0.0369(11) 0.0485(12) 0.0157(9) -0.0020(8) -0.0073(8) 0.0006(9)
C93 0.0483(13) 0.0846(17) 0.0246(11) -0.0206(11) -0.0153(9) 0.0119(11)
S1 0.0323(2) 0.0165(2) 0.0117(2) -0.00073(16) -0.00464(17) -0.00505(17)
S2 0.0226(2) 0.0139(2) 0.00949(19) -0.00289(15) -0.00364(16) -0.00405(15)
S3 0.0216(2) 0.01370(19) 0.00936(19) -0.00297(15) -0.00349(15) -0.00402(15)
S4 0.0300(2) 0.0165(2) 0.0120(2) -0.00116(16) -0.00354(17) -0.00548(16)
S5 0.0218(2) 0.01333(19) 0.00982(19) -0.00272(15) -0.00372(15) -0.00403(15)
S6 0.0312(2) 0.0161(2) 0.0119(2) -0.00067(16) -0.00373(17) -0.00509(17)

loop_
_atom_type_symbol
_atom_type_description
_atom_type_scat_dispersion_real
_atom_type_scat_dispersion_imag
_atom_type_scat_source
C C 0.0033 0.0016 'International Tables Vol C Tables 4.2.6.8 and 6.1.1.4'
H H 0.0000 0.0000 'International Tables Vol C Tables 4.2.6.8 and 6.1.1.4'
S S 0.1246 0.1234 'International Tables Vol C Tables 4.2.6.8 and 6.1.1.4'

loop_
_geom_angle_atom_site_label_1
_geom_angle_atom_site_label_2
_geom_angle_atom_site_label_3
_geom_angle
_geom_angle_site_symmetry_1
_geom_angle_site_symmetry_3
C2 C1 S1 113.58(12) . .
C2 C1 H1 123.2 . .
S1 C1 H1 123.2 . .
C1 C2 C3 113.00(13) . .
C1 C2 H2 123.5 . .
C3 C2 H2 123.5 . .
C22 C3 C4 120.51(13) . .
C22 C3 C2 110.53(13) . .
C4 C3 C2 128.94(13) . .
C5 C4 C3 119.76(12) . .
C5 C4 C23 122.31(12) . .
C3 C4 C23 117.93(12) . .
C4 C5 C6 119.66(12) . .
C4 C5 C33 121.76(12) . .
C6 C5 C33 118.55(12) . .
C21 C6 C5 119.34(13) . .
C21 C6 C7 110.18(11) . .
C5 C6 C7 130.45(12) . .
C8 C7 C20 116.41(12) . .
C8 C7 C6 131.73(11) . .
C20 C7 C6 111.85(12) . .
C9 C8 C7 119.71(12) . .
C9 C8 H8 120.1 . .
C7 C8 H8 120.1 . .
C8 C9 C18 123.78(13) . .
C8 C9 S3 123.16(10) . .
C18 C9 S3 113.06(10) . .
C11 C10 C17 121.07(12) . .
C11 C10 S3 124.36(10) . .
C17 C10 S3 114.54(10) . .
C10 C11 C14 119.66(13) . .
C10 C11 S4 127.98(10) . .
C14 C11 S4 112.35(11) . .
C13 C12 S4 113.39(12) . .
C13 C12 H12 123.3 . .
S4 C12 H12 123.3 . .
C12 C13 C14 112.93(13) . .
C12 C13 H13 123.5 . .
C14 C13 H13 123.5 . .
C11 C14 C15 120.53(13) . .
C11 C14 C13 110.68(12) . .
C15 C14 C13 128.77(12) . .
C16 C15 C14 119.63(12) . .
C16 C15 C43 122.62(12) . .
C14 C15 C43 117.75(12) . .
C15 C16 C17 119.69(12) . .
C15 C16 C53 121.62(11) . .
C17 C16 C53 118.66(12) . .
C10 C17 C16 119.40(13) . .
C10 C17 C18 110.41(11) . .
C16 C17 C18 130.15(12) . .
C19 C18 C9 116.59(12) . .
C19 C18 C17 132.08(12) . .
C9 C18 C17 111.32(12) . .
C20 C19 C18 119.49(12) . .
C20 C19 H19 120.3 . .
C18 C19 H19 120.3 . .
C19 C20 C7 124.01(13) . .
C19 C20 S2 123.34(10) . .
C7 C20 S2 112.65(10) . .
C22 C21 C6 120.93(12) . .
C22 C21 S2 124.43(11) . .
C6 C21 S2 114.63(11) . .
C21 C22 C3 119.80(13) . .
C21 C22 S1 127.76(10) . .
C3 C22 S1 112.42(11) . .
C4 C23 C24 114.03(11) . .
C4 C23 H23A 108.7 . .
C24 C23 H23A 108.7 . .
C4 C23 H23B 108.7 . .
C24 C23 H23B 108.7 . .
H23A C23 H23B 107.6 . .
C25 C24 C23 112.21(11) . .
C25 C24 H24A 109.2 . .
C23 C24 H24A 109.2 . .
C25 C24 H24B 109.2 . .
C23 C24 H24B 109.2 . .
H24A C24 H24B 107.9 . .
C26 C25 C24 112.83(12) . .
C26 C25 H25A 109.0 . .
C24 C25 H25A 109.0 . .
C26 C25 H25B 109.0 . .
C24 C25 H25B 109.0 . .
H25A C25 H25B 107.8 . .
C25 C26 C27 114.52(12) . .
C25 C26 H26A 108.6 . .
C27 C26 H26A 108.6 . .
C25 C26 H26B 108.6 . .
C27 C26 H26B 108.6 . .
H26A C26 H26B 107.6 . .
C28 C27 C26 112.94(12) . .
C28 C27 H27A 109.0 . .
C26 C27 H27A 109.0 . .
C28 C27 H27B 109.0 . .
C26 C27 H27B 109.0 . .
H27A C27 H27B 107.8 . .
C27 C28 C29 114.02(12) . .
C27 C28 H28A 108.7 . .
C29 C28 H28A 108.7 . .
C27 C28 H28B 108.7 . .
C29 C28 H28B 108.7 . .
H28A C28 H28B 107.6 . .
C30 C29 C28 113.78(12) . .
C30 C29 H29A 108.8 . .
C28 C29 H29A 108.8 . .
C30 C29 H29B 108.8 . .
C28 C29 H29B 108.8 . .
H29A C29 H29B 107.7 . .
C31 C30 C29 113.27(12) . .
C31 C30 H30A 108.9 . .
C29 C30 H30A 108.9 . .
C31 C30 H30B 108.9 . .
C29 C30 H30B 108.9 . .
H30A C30 H30B 107.7 . .
C30 C31 C32 114.02(13) . .
C30 C31 H31A 108.7 . .
C32 C31 H31A 108.7 . .
C30 C31 H31B 108.7 . .
C32 C31 H31B 108.7 . .
H31A C31 H31B 107.6 . .
C31 C32 H32A 109.5 . .
C31 C32 H32B 109.5 . .
H32A C32 H32B 109.5 . .
C31 C32 H32C 109.5 . .
H32A C32 H32C 109.5 . .
H32B C32 H32C 109.5 . .
C5 C33 C34 114.88(11) . .
C5 C33 H33A 108.5 . .
C34 C33 H33A 108.5 . .
C5 C33 H33B 108.5 . .
C34 C33 H33B 108.5 . .
H33A C33 H33B 107.5 . .
C33 C34 C35 112.24(11) . .
C33 C34 H34A 109.2 . .
C35 C34 H34A 109.2 . .
C33 C34 H34B 109.2 . .
C35 C34 H34B 109.2 . .
H34A C34 H34B 107.9 . .
C36 C35 C34 115.39(12) . .
C36 C35 H35A 108.4 . .
C34 C35 H35A 108.4 . .
C36 C35 H35B 108.4 . .
C34 C35 H35B 108.4 . .
H35A C35 H35B 107.5 . .
C37 C36 C35 111.65(12) . .
C37 C36 H36A 109.3 . .
C35 C36 H36A 109.3 . .
C37 C36 H36B 109.3 . .
C35 C36 H36B 109.3 . .
H36A C36 H36B 108.0 . .
C36 C37 C38 115.15(13) . .
C36 C37 H37A 108.5 . .
C38 C37 H37A 108.5 . .
C36 C37 H37B 108.5 . .
C38 C37 H37B 108.5 . .
H37A C37 H37B 107.5 . .
C39 C38 C37 112.35(13) . .
C39 C38 H38A 109.1 . .
C37 C38 H38A 109.1 . .
C39 C38 H38B 109.1 . .
C37 C38 H38B 109.1 . .
H38A C38 H38B 107.9 . .
C38 C39 C40 115.22(13) . .
C38 C39 H39A 108.5 . .
C40 C39 H39A 108.5 . .
C38 C39 H39B 108.5 . .
C40 C39 H39B 108.5 . .
H39A C39 H39B 107.5 . .
C41 C40 C39 112.51(13) . .
C41 C40 H40A 109.1 . .
C39 C40 H40A 109.1 . .
C41 C40 H40B 109.1 . .
C39 C40 H40B 109.1 . .
H40A C40 H40B 107.8 . .
C40 C41 C42 114.63(14) . .
C40 C41 H41A 108.6 . .
C42 C41 H41A 108.6 . .
C40 C41 H41B 108.6 . .
C42 C41 H41B 108.6 . .
H41A C41 H41B 107.6 . .
C41 C42 H42A 109.5 . .
C41 C42 H42B 109.5 . .
H42A C42 H42B 109.5 . .
C41 C42 H42C 109.5 . .
H42A C42 H42C 109.5 . .
H42B C42 H42C 109.5 . .
C15 C43 C44 113.63(11) . .
C15 C43 H43A 108.8 . .
C44 C43 H43A 108.8 . .
C15 C43 H43B 108.8 . .
C44 C43 H43B 108.8 . .
H43A C43 H43B 107.7 . .
C45 C44 C43 112.51(11) . .
C45 C44 H44A 109.1 . .
C43 C44 H44A 109.1 . .
C45 C44 H44B 109.1 . .
C43 C44 H44B 109.1 . .
H44A C44 H44B 107.8 . .
C46 C45 C44 112.89(12) . .
C46 C45 H45A 109.0 . .
C44 C45 H45A 109.0 . .
C46 C45 H45B 109.0 . .
C44 C45 H45B 109.0 . .
H45A C45 H45B 107.8 . .
C45 C46 C47 114.45(12) . .
C45 C46 H46A 108.6 . .
C47 C46 H46A 108.6 . .
C45 C46 H46B 108.6 . .
C47 C46 H46B 108.6 . .
H46A C46 H46B 107.6 . .
C48 C47 C46 113.33(12) . .
C48 C47 H47A 108.9 . .
C46 C47 H47A 108.9 . .
C48 C47 H47B 108.9 . .
C46 C47 H47B 108.9 . .
H47A C47 H47B 107.7 . .
C47 C48 C49 113.86(12) . .
C47 C48 H48A 108.8 . .
C49 C48 H48A 108.8 . .
C47 C48 H48B 108.8 . .
C49 C48 H48B 108.8 . .
H48A C48 H48B 107.7 . .
C50 C49 C48 113.78(12) . .
C50 C49 H49A 108.8 . .
C48 C49 H49A 108.8 . .
C50 C49 H49B 108.8 . .
C48 C49 H49B 108.8 . .
H49A C49 H49B 107.7 . .
C49 C50 C51 113.27(12) . .
C49 C50 H50A 108.9 . .
C51 C50 H50A 108.9 . .
C49 C50 H50B 108.9 . .
C51 C50 H50B 108.9 . .
H50A C50 H50B 107.7 . .
C50 C51 C52 113.77(13) . .
C50 C51 H51A 108.8 . .
C52 C51 H51A 108.8 . .
C50 C51 H51B 108.8 . .
C52 C51 H51B 108.8 . .
H51A C51 H51B 107.7 . .
C51 C52 H52A 109.5 . .
C51 C52 H52B 109.5 . .
H52A C52 H52B 109.5 . .
C51 C52 H52C 109.5 . .
H52A C52 H52C 109.5 . .
H52B C52 H52C 109.5 . .
C16 C53 C54 115.01(11) . .
C16 C53 H53A 108.5 . .
C54 C53 H53A 108.5 . .
C16 C53 H53B 108.5 . .
C54 C53 H53B 108.5 . .
H53A C53 H53B 107.5 . .
C55 C54 C53 111.67(11) . .
C55 C54 H54A 109.3 . .
C53 C54 H54A 109.3 . .
C55 C54 H54B 109.3 . .
C53 C54 H54B 109.3 . .
H54A C54 H54B 107.9 . .
C56 C55 C54 114.70(12) . .
C56 C55 H55A 108.6 . .
C54 C55 H55A 108.6 . .
C56 C55 H55B 108.6 . .
C54 C55 H55B 108.6 . .
H55A C55 H55B 107.6 . .
C57 C56 C55 111.80(12) . .
C57 C56 H56A 109.3 . .
C55 C56 H56A 109.3 . .
C57 C56 H56B 109.3 . .
C55 C56 H56B 109.3 . .
H56A C56 H56B 107.9 . .
C58 C57 C56 114.80(12) . .
C58 C57 H57A 108.6 . .
C56 C57 H57A 108.6 . .
C58 C57 H57B 108.6 . .
C56 C57 H57B 108.6 . .
H57A C57 H57B 107.5 . .
C57 C58 C59 112.43(12) . .
C57 C58 H58A 109.1 . .
C59 C58 H58A 109.1 . .
C57 C58 H58B 109.1 . .
C59 C58 H58B 109.1 . .
H58A C58 H58B 107.8 . .
C60 C59 C58 114.51(12) . .
C60 C59 H59A 108.6 . .
C58 C59 H59A 108.6 . .
C60 C59 H59B 108.6 . .
C58 C59 H59B 108.6 . .
H59A C59 H59B 107.6 . .
C61 C60 C59 112.74(13) . .
C61 C60 H60A 109.0 . .
C59 C60 H60A 109.0 . .
C61 C60 H60B 109.0 . .
C59 C60 H60B 109.0 . .
H60A C60 H60B 107.8 . .
C60 C61 C62 113.26(15) . .
C60 C61 H61A 108.9 . .
C62 C61 H61A 108.9 . .
C60 C61 H61B 108.9 . .
C62 C61 H61B 108.9 . .
H61A C61 H61B 107.7 . .
C61 C62 H62A 109.5 . .
C61 C62 H62B 109.5 . .
H62A C62 H62B 109.5 . .
C61 C62 H62C 109.5 . .
H62A C62 H62C 109.5 . .
H62B C62 H62C 109.5 . .
C64 C63 C65 124.05(13) . 2_656
C64 C63 S5 123.15(10) . .
C65 C63 S5 112.80(11) 2_656 .
C63 C64 C65 119.53(12) . .
C63 C64 H64 120.2 . .
C65 C64 H64 120.2 . .
C64 C65 C63 116.41(12) . 2_656
C64 C65 C66 132.01(12) . .
C63 C65 C66 111.58(12) 2_656 .
C67 C66 C73 119.36(13) . .
C67 C66 C65 110.43(11) . .
C73 C66 C65 130.18(12) . .
C68 C67 C66 121.08(12) . .
C68 C67 S5 124.42(11) . 2_656
C66 C67 S5 114.48(11) . 2_656
C67 C68 C71 119.73(13) . .
C67 C68 S6 127.93(10) . .
C71 C68 S6 112.33(11) . .
C70 C69 S6 113.55(12) . .
C70 C69 H69 123.2 . .
S6 C69 H69 123.2 . .
C69 C70 C71 112.93(13) . .
C69 C70 H70 123.5 . .
C71 C70 H70 123.5 . .
C68 C71 C72 120.47(13) . .
C68 C71 C70 110.61(13) . .
C72 C71 C70 128.92(13) . .
C73 C72 C71 119.63(12) . .
C73 C72 C74 122.79(12) . .
C71 C72 C74 117.57(12) . .
C72 C73 C66 119.73(12) . .
C72 C73 C84 121.68(11) . .
C66 C73 C84 118.58(12) . .
C72 C74 C75 113.16(11) . .
C72 C74 H74A 108.9 . .
C75 C74 H74A 108.9 . .
C72 C74 H74B 108.9 . .
C75 C74 H74B 108.9 . .
H74A C74 H74B 107.8 . .
C76 C75 C74 112.84(11) . .
C76 C75 H75A 109.0 . .
C74 C75 H75A 109.0 . .
C76 C75 H75B 109.0 . .
C74 C75 H75B 109.0 . .
H75A C75 H75B 107.8 . .
C77 C76 C75 112.86(12) . .
C77 C76 H76A 109.0 . .
C75 C76 H76A 109.0 . .
C77 C76 H76B 109.0 . .
C75 C76 H76B 109.0 . .
H76A C76 H76B 107.8 . .
C76 C77 C78 114.38(12) . .
C76 C77 H77A 108.7 . .
C78 C77 H77A 108.7 . .
C76 C77 H77B 108.7 . .
C78 C77 H77B 108.7 . .
H77A C77 H77B 107.6 . .
C79 C78 C77 113.17(12) . .
C79 C78 H78A 108.9 . .
C77 C78 H78A 108.9 . .
C79 C78 H78B 108.9 . .
C77 C78 H78B 108.9 . .
H78A C78 H78B 107.8 . .
C78 C79 C80 113.61(12) . .
C78 C79 H79A 108.8 . .
C80 C79 H79A 108.8 . .
C78 C79 H79B 108.8 . .
C80 C79 H79B 108.8 . .
H79A C79 H79B 107.7 . .
C81 C80 C79 113.61(12) . .
C81 C80 H80A 108.8 . .
C79 C80 H80A 108.8 . .
C81 C80 H80B 108.8 . .
C79 C80 H80B 108.8 . .
H80A C80 H80B 107.7 . .
C82 C81 C80 113.39(12) . .
C82 C81 H81A 108.9 . .
C80 C81 H81A 108.9 . .
C82 C81 H81B 108.9 . .
C80 C81 H81B 108.9 . .
H81A C81 H81B 107.7 . .
C81 C82 C83 113.80(13) . .
C81 C82 H82A 108.8 . .
C83 C82 H82A 108.8 . .
C81 C82 H82B 108.8 . .
C83 C82 H82B 108.8 . .
H82A C82 H82B 107.7 . .
C82 C83 H83A 109.5 . .
C82 C83 H83B 109.5 . .
H83A C83 H83B 109.5 . .
C82 C83 H83C 109.5 . .
H83A C83 H83C 109.5 . .
H83B C83 H83C 109.5 . .
C73 C84 C85 114.88(11) . .
C73 C84 H84A 108.5 . .
C85 C84 H84A 108.5 . .
C73 C84 H84B 108.5 . .
C85 C84 H84B 108.5 . .
H84A C84 H84B 107.5 . .
C86 C85 C84 111.59(11) . .
C86 C85 H85A 109.3 . .
C84 C85 H85A 109.3 . .
C86 C85 H85B 109.3 . .
C84 C85 H85B 109.3 . .
H85A C85 H85B 108.0 . .
C87 C86 C85 114.65(12) . .
C87 C86 H86A 108.6 . .
C85 C86 H86A 108.6 . .
C87 C86 H86B 108.6 . .
C85 C86 H86B 108.6 . .
H86A C86 H86B 107.6 . .
C88 C87 C86 111.70(12) . .
C88 C87 H87A 109.3 . .
C86 C87 H87A 109.3 . .
C88 C87 H87B 109.3 . .
C86 C87 H87B 109.3 . .
H87A C87 H87B 107.9 . .
C89 C88 C87 114.44(12) . .
C89 C88 H88A 108.7 . .
C87 C88 H88A 108.7 . .
C89 C88 H88B 108.7 . .
C87 C88 H88B 108.7 . .
H88A C88 H88B 107.6 . .
C88 C89 C90 111.98(12) . .
C88 C89 H89A 109.2 . .
C90 C89 H89A 109.2 . .
C88 C89 H89B 109.2 . .
C90 C89 H89B 109.2 . .
H89A C89 H89B 107.9 . .
C91 C90 C89 114.85(13) . .
C91 C90 H90A 108.6 . .
C89 C90 H90A 108.6 . .
C91 C90 H90B 108.6 . .
C89 C90 H90B 108.6 . .
H90A C90 H90B 107.5 . .
C92 C91 C90 112.80(14) . .
C92 C91 H91A 109.0 . .
C90 C91 H91A 109.0 . .
C92 C91 H91B 109.0 . .
C90 C91 H91B 109.0 . .
H91A C91 H91B 107.8 . .
C91 C92 C93 113.80(16) . .
C91 C92 H92A 108.8 . .
C93 C92 H92A 108.8 . .
C91 C92 H92B 108.8 . .
C93 C92 H92B 108.8 . .
H92A C92 H92B 107.7 . .
C92 C93 H93A 109.5 . .
C92 C93 H93B 109.5 . .
H93A C93 H93B 109.5 . .
C92 C93 H93C 109.5 . .
H93A C93 H93C 109.5 . .
H93B C93 H93C 109.5 . .
C1 S1 C22 90.46(7) . .
C21 S2 C20 90.69(6) . .
C9 S3 C10 90.65(6) . .
C12 S4 C11 90.64(7) . .
C67 S5 C63 90.72(6) 2_656 .
C69 S6 C68 90.57(7) . .

loop_
_geom_bond_atom_site_label_1
_geom_bond_atom_site_label_2
_geom_bond_distance
_geom_bond_site_symmetry_2
C1 C2 1.350(2) .
C1 S1 1.7284(15) .
C1 H1 0.9500 .
C2 C3 1.438(2) .
C2 H2 0.9500 .
C3 C22 1.4049(18) .
C3 C4 1.4238(19) .
C4 C5 1.395(2) .
C4 C23 1.5180(17) .
C5 C6 1.4414(17) .
C5 C33 1.5134(18) .
C6 C21 1.4063(19) .
C6 C7 1.4670(19) .
C7 C8 1.3962(19) .
C7 C20 1.4255(17) .
C8 C9 1.3899(19) .
C8 H8 0.9500 .
C9 C18 1.4267(17) .
C9 S3 1.7427(14) .
C10 C11 1.395(2) .
C10 C17 1.4034(19) .
C10 S3 1.7445(13) .
C11 C14 1.4057(18) .
C11 S4 1.7352(14) .
C12 C13 1.353(2) .
C12 S4 1.7330(15) .
C12 H12 0.9500 .
C13 C14 1.442(2) .
C13 H13 0.9500 .
C14 C15 1.4264(19) .
C15 C16 1.396(2) .
C15 C43 1.5150(17) .
C16 C17 1.4397(17) .
C16 C53 1.5143(18) .
C17 C18 1.4714(19) .
C18 C19 1.3963(19) .
C19 C20 1.3903(19) .
C19 H19 0.9500 .
C20 S2 1.7476(14) .
C21 C22 1.394(2) .
C21 S2 1.7424(13) .
C22 S1 1.7360(14) .
C23 C24 1.5356(18) .
C23 H23A 0.9900 .
C23 H23B 0.9900 .
C24 C25 1.5335(17) .
C24 H24A 0.9900 .
C24 H24B 0.9900 .
C25 C26 1.521(2) .
C25 H25A 0.9900 .
C25 H25B 0.9900 .
C26 C27 1.5281(17) .
C26 H26A 0.9900 .
C26 H26B 0.9900 .
C27 C28 1.525(2) .
C27 H27A 0.9900 .
C27 H27B 0.9900 .
C28 C29 1.5276(18) .
C28 H28A 0.9900 .
C28 H28B 0.9900 .
C29 C30 1.526(2) .
C29 H29A 0.9900 .
C29 H29B 0.9900 .
C30 C31 1.5235(18) .
C30 H30A 0.9900 .
C30 H30B 0.9900 .
C31 C32 1.527(2) .
C31 H31A 0.9900 .
C31 H31B 0.9900 .
C32 H32A 0.9800 .
C32 H32B 0.9800 .
C32 H32C 0.9800 .
C33 C34 1.535(2) .
C33 H33A 0.9900 .
C33 H33B 0.9900 .
C34 C35 1.5365(19) .
C34 H34A 0.9900 .
C34 H34B 0.9900 .
C35 C36 1.5252(18) .
C35 H35A 0.9900 .
C35 H35B 0.9900 .
C36 C37 1.520(2) .
C36 H36A 0.9900 .
C36 H36B 0.9900 .
C37 C38 1.5244(18) .
C37 H37A 0.9900 .
C37 H37B 0.9900 .
C38 C39 1.518(2) .
C38 H38A 0.9900 .
C38 H38B 0.9900 .
C39 C40 1.5257(17) .
C39 H39A 0.9900 .
C39 H39B 0.9900 .
C40 C41 1.508(2) .
C40 H40A 0.9900 .
C40 H40B 0.9900 .
C41 C42 1.5259(19) .
C41 H41A 0.9900 .
C41 H41B 0.9900 .
C42 H42A 0.9800 .
C42 H42B 0.9800 .
C42 H42C 0.9800 .
C43 C44 1.5353(18) .
C43 H43A 0.9900 .
C43 H43B 0.9900 .
C44 C45 1.5317(17) .
C44 H44A 0.9900 .
C44 H44B 0.9900 .
C45 C46 1.5253(19) .
C45 H45A 0.9900 .
C45 H45B 0.9900 .
C46 C47 1.5269(17) .
C46 H46A 0.9900 .
C46 H46B 0.9900 .
C47 C48 1.5256(19) .
C47 H47A 0.9900 .
C47 H47B 0.9900 .
C48 C49 1.5281(17) .
C48 H48A 0.9900 .
C48 H48B 0.9900 .
C49 C50 1.5246(19) .
C49 H49A 0.9900 .
C49 H49B 0.9900 .
C50 C51 1.5268(18) .
C50 H50A 0.9900 .
C50 H50B 0.9900 .
C51 C52 1.528(2) .
C51 H51A 0.9900 .
C51 H51B 0.9900 .
C52 H52A 0.9800 .
C52 H52B 0.9800 .
C52 H52C 0.9800 .
C53 C54 1.535(2) .
C53 H53A 0.9900 .
C53 H53B 0.9900 .
C54 C55 1.5345(19) .
C54 H54A 0.9900 .
C54 H54B 0.9900 .
C55 C56 1.5288(18) .
C55 H55A 0.9900 .
C55 H55B 0.9900 .
C56 C57 1.5255(19) .
C56 H56A 0.9900 .
C56 H56B 0.9900 .
C57 C58 1.5225(18) .
C57 H57A 0.9900 .
C57 H57B 0.9900 .
C58 C59 1.5298(19) .
C58 H58A 0.9900 .
C58 H58B 0.9900 .
C59 C60 1.5271(18) .
C59 H59A 0.9900 .
C59 H59B 0.9900 .
C60 C61 1.521(2) .
C60 H60A 0.9900 .
C60 H60B 0.9900 .
C61 C62 1.526(2) .
C61 H61A 0.9900 .
C61 H61B 0.9900 .
C62 H62A 0.9800 .
C62 H62B 0.9800 .
C62 H62C 0.9800 .
C63 C64 1.3907(19) .
C63 C65 1.4261(17) 2_656
C63 S5 1.7462(15) .
C64 C65 1.3974(19) .
C64 H64 0.9500 .
C65 C63 1.4260(17) 2_656
C65 C66 1.4686(19) .
C66 C67 1.4046(19) .
C66 C73 1.4394(17) .
C67 C68 1.391(2) .
C67 S5 1.7440(13) 2_656
C68 C71 1.4065(18) .
C68 S6 1.7360(14) .
C69 C70 1.350(2) .
C69 S6 1.7318(15) .
C69 H69 0.9500 .
C70 C71 1.442(2) .
C70 H70 0.9500 .
C71 C72 1.4267(19) .
C72 C73 1.394(2) .
C72 C74 1.5168(17) .
C73 C84 1.5123(18) .
C74 C75 1.5359(19) .
C74 H74A 0.9900 .
C74 H74B 0.9900 .
C75 C76 1.5312(17) .
C75 H75A 0.9900 .
C75 H75B 0.9900 .
C76 C77 1.521(2) .
C76 H76A 0.9900 .
C76 H76B 0.9900 .
C77 C78 1.5289(17) .
C77 H77A 0.9900 .
C77 H77B 0.9900 .
C78 C79 1.5260(19) .
C78 H78A 0.9900 .
C78 H78B 0.9900 .
C79 C80 1.5295(18) .
C79 H79A 0.9900 .
C79 H79B 0.9900 .
C80 C81 1.528(2) .
C80 H80A 0.9900 .
C80 H80B 0.9900 .
C81 C82 1.5236(18) .
C81 H81A 0.9900 .
C81 H81B 0.9900 .
C82 C83 1.526(2) .
C82 H82A 0.9900 .
C82 H82B 0.9900 .
C83 H83A 0.9800 .
C83 H83B 0.9800 .
C83 H83C 0.9800 .
C84 C85 1.538(2) .
C84 H84A 0.9900 .
C84 H84B 0.9900 .
C85 C86 1.5338(19) .
C85 H85A 0.9900 .
C85 H85B 0.9900 .
C86 C87 1.5269(17) .
C86 H86A 0.9900 .
C86 H86B 0.9900 .
C87 C88 1.5268(19) .
C87 H87A 0.9900 .
C87 H87B 0.9900 .
C88 C89 1.5248(18) .
C88 H88A 0.9900 .
C88 H88B 0.9900 .
C89 C90 1.531(2) .
C89 H89A 0.9900 .
C89 H89B 0.9900 .
C90 C91 1.5237(19) .
C90 H90A 0.9900 .
C90 H90B 0.9900 .
C91 C92 1.517(2) .
C91 H91A 0.9900 .
C91 H91B 0.9900 .
C92 C93 1.524(2) .
C92 H92A 0.9900 .
C92 H92B 0.9900 .
C93 H93A 0.9800 .
C93 H93B 0.9800 .
C93 H93C 0.9800 .
S5 C67 1.7439(13) 2_656
